data_7224102
loop_
_publ_author_name
'Gao, Chen'
'Yang, Qian'
'Wang, Bing-Wu'
'Wang, Zhe-Ming'
'Gao, Song'

_publ_section_title
;
 Evaporable lanthanide single-ion magnet
;
_journal_issue 22
_journal_name_full CrystEngComm
_journal_page_first 4165
_journal_paper_doi 10.1039/C5CE02571K
_journal_volume 18
_journal_year 2016
_chemical_formula_sum 'C42 H38 Dy F21 N2 O6'
_chemical_formula_weight 1228.24
_chemical_name_systematic
tris-(1,1,1,2,2,3,3-heptafluoro-7,7-dimethyl-4,6-octadionato-O,O')-(1,10-phenanthroline-N,N')-Dysprosium(III)
_space_group_IT_number 14
_symmetry_cell_setting monoclinic
_symmetry_space_group_name_Hall '-P 2ybc'
_symmetry_space_group_name_H-M 'P 1 21/c 1'
_atom_sites_solution_hydrogens geom
_atom_sites_solution_primary direct
_atom_sites_solution_secondary difmap
_audit_creation_method SHELXL-97
_audit_update_record
;
2016-01-29 deposited with the CCDC.
2016-02-02 downloaded from the CCDC.
;
_cell_angle_alpha 90.00
_cell_angle_beta 102.091(2)
_cell_angle_gamma 90.00
_cell_formula_units_Z 4
_cell_length_a 14.0899(3)
_cell_length_b 19.8329(3)
_cell_length_c 17.4263(3)
_cell_measurement_reflns_used 20377
_cell_measurement_temperature 119.96(11)
_cell_measurement_theta_max 28.2811
_cell_measurement_theta_min 2.9224
_cell_volume 4761.64(15)
_computing_structure_refinement 'SHELXL-97 (Sheldrick, 1997)'
_computing_structure_solution 'SHELXS-97 (Sheldrick, 1990)'
_diffrn_ambient_temperature 119.96(11)
_diffrn_measured_fraction_theta_full 0.9978
_diffrn_measured_fraction_theta_max 0.9781
_diffrn_measurement_device_type 'SuperNova, Dual, Cu at zero, Atlas'
_diffrn_radiation_monochromator graphite
_diffrn_radiation_source 'fine-focus sealed tube'
_diffrn_radiation_type MoK\a
_diffrn_radiation_wavelength 0.71073
_diffrn_reflns_av_R_equivalents 0.0370
_diffrn_reflns_av_sigmaI/netI 0.0320
_diffrn_reflns_limit_h_max 18
_diffrn_reflns_limit_h_min -18
_diffrn_reflns_limit_k_max 26
_diffrn_reflns_limit_k_min -25
_diffrn_reflns_limit_l_max 22
_diffrn_reflns_limit_l_min -22
_diffrn_reflns_number 55512
_diffrn_reflns_theta_full 24.9737
_diffrn_reflns_theta_max 28.34
_diffrn_reflns_theta_min 2.93
_exptl_absorpt_coefficient_mu 1.699
_exptl_absorpt_correction_T_max 1.00000
_exptl_absorpt_correction_T_min 0.80853
_exptl_absorpt_correction_type multi-scan
_exptl_absorpt_process_details
;
CrysAlisPro, Agilent Technologies,
Version 1.171.36.20 (release 27-06-2012 CrysAlis171 .NET)
(compiled Jul 11 2012,15:38:31)
Empirical absorption correction using spherical harmonics,
 implemented in SCALE3 ABSPACK scaling algorithm.
;
_exptl_crystal_colour 'light yellow'
_exptl_crystal_density_diffrn 1.713
_exptl_crystal_density_method 'not measured'
_exptl_crystal_description block
_exptl_crystal_F_000 2428
_exptl_crystal_preparation 'Magnetic properties'
_exptl_crystal_recrystallization_method 'Re-crystallisation from solvent: methanol'
_exptl_crystal_size_max 0.2
_exptl_crystal_size_mid 0.15
_exptl_crystal_size_min 0.1
_refine_diff_density_max 3.250
_refine_diff_density_min -1.656
_refine_diff_density_rms 0.166
_refine_ls_extinction_method none
_refine_ls_goodness_of_fit_ref 1.053
_refine_ls_hydrogen_treatment mixed
_refine_ls_matrix_type full
_refine_ls_number_parameters 658
_refine_ls_number_reflns 10647
_refine_ls_number_restraints 0
_refine_ls_restrained_S_all 1.053
_refine_ls_R_factor_all 0.0945
_refine_ls_R_factor_gt 0.0678
_refine_ls_shift/su_max 0.019
_refine_ls_shift/su_mean 0.002
_refine_ls_structure_factor_coef Fsqd
_refine_ls_weighting_details 'calc w=1/[\s^2^(Fo^2^)+(0.1026P)^2^+32.8641P] where P=(Fo^2^+2Fc^2^)/3'
_refine_ls_weighting_scheme calc
_refine_ls_wR_factor_gt 0.1776
_refine_ls_wR_factor_ref 0.2076
_reflns_number_gt 8016
_reflns_number_total 10647
_reflns_threshold_expression >2sigma(I)
_cod_data_source_file c5ce02571k2.cif
_cod_data_source_block 12dec13c
_cod_depositor_comments
;
The following automatic conversions were performed:

'_symmetry_cell_setting' value 'Monoclinic' changed to 'monoclinic'
according to
/usr/data/users/saulius/crontab/automatic-downloads/rss-feeds/RSC/lib/dictionaries/cif_core.dic
dictionary named 'cif_core.dic' version 2.4.2 from 2011-04-26.

Automatic conversion script
Id: cif_fix_values 4268 2015-11-12 08:31:59Z antanas 

 Adding full bibliography for 7224101--7224102.cif.
;
_cod_original_sg_symbol_H-M 'P2(1)/c  '
_cod_database_code 7224102

loop_
_symmetry_equiv_pos_as_xyz
'x, y, z'
'-x, y+1/2, -z+1/2'
'-x, -y, -z'
'x, -y-1/2, z-1/2'

loop_
_atom_site_label
_atom_site_type_symbol
_atom_site_fract_x
_atom_site_fract_y
_atom_site_fract_z
_atom_site_U_iso_or_equiv
_atom_site_adp_type
_atom_site_occupancy
_atom_site_symmetry_multiplicity
_atom_site_calc_flag
_atom_site_refinement_flags
Dy1 Dy 0.22279(2) 0.554137(15) 0.718161(17) 0.03653(13) Uani 1 1 d .
N2 N 0.1975(5) 0.5562(3) 0.5681(3) 0.0393(13) Uani 1 1 d .
O6 O 0.2973(4) 0.6032(3) 0.8354(3) 0.0468(12) Uani 1 1 d .
O2 O 0.0826(4) 0.5807(3) 0.7644(3) 0.0471(12) Uani 1 1 d .
O4 O 0.3690(4) 0.5912(3) 0.6954(3) 0.0519(13) Uani 1 1 d .
O1 O 0.1792(4) 0.6636(2) 0.6799(3) 0.0414(11) Uani 1 1 d .
F3 F 0.2940(4) 0.7856(3) 0.6705(4) 0.0740(16) Uani 1 1 d .
N1 N 0.0967(4) 0.4720(3) 0.6444(3) 0.0409(13) Uani 1 1 d .
F1 F 0.1211(4) 0.7701(2) 0.5854(3) 0.0650(14) Uani 1 1 d .
F2 F 0.0527(4) 0.8158(3) 0.6724(4) 0.0764(16) Uani 1 1 d .
C15 C 0.1204(5) 0.7056(4) 0.6989(4) 0.0425(16) Uani 1 1 d .
O5 O 0.2142(5) 0.4759(3) 0.8151(3) 0.0600(16) Uani 1 1 d .
F7 F 0.1620(7) 0.9196(3) 0.7237(4) 0.102(2) Uani 1 1 d .
O3 O 0.3030(5) 0.4592(3) 0.6876(4) 0.0549(14) Uani 1 1 d .
C8 C 0.1615(7) 0.4884(4) 0.4506(4) 0.053(2) Uani 1 1 d .
C12 C 0.1543(5) 0.5016(3) 0.5288(4) 0.0394(15) Uani 1 1 d .
F5 F 0.1853(6) 0.9027(3) 0.6083(4) 0.0850(19) Uani 1 1 d .
C5 C 0.0995(6) 0.4574(3) 0.5690(4) 0.0423(16) Uani 1 1 d .
C4 C 0.0503(6) 0.4017(4) 0.5288(5) 0.0507(19) Uani 1 1 d .
C16 C 0.1268(6) 0.7756(4) 0.6622(5) 0.0524(19) Uani 1 1 d .
C3 C -0.0034(7) 0.3609(4) 0.5701(6) 0.062(3) Uani 1 1 d .
H3 H -0.0374 0.3239 0.5457 0.074 Uiso 1 1 calc R
F6 F 0.3071(7) 0.9142(4) 0.7035(5) 0.110(3) Uani 1 1 d .
C6 C 0.0594(8) 0.3891(4) 0.4493(5) 0.063(3) Uani 1 1 d .
H6 H 0.0281 0.3518 0.4230 0.076 Uiso 1 1 calc R
C14 C 0.0552(6) 0.6966(4) 0.7462(5) 0.0522(19) Uani 1 1 d .
H14 H 0.0198 0.7336 0.7572 0.063 Uiso 1 1 calc R
C11 C 0.2459(6) 0.5975(4) 0.5317(4) 0.0491(18) Uani 1 1 d .
H11 H 0.2746 0.6353 0.5585 0.059 Uiso 1 1 calc R
F4 F 0.2395(5) 0.8044(3) 0.7767(3) 0.0792(17) Uani 1 1 d .
C1 C 0.0453(6) 0.4316(4) 0.6814(5) 0.0496(18) Uani 1 1 d .
H1 H 0.0429 0.4408 0.7333 0.060 Uiso 1 1 calc R
C19 C -0.0276(7) 0.6294(5) 0.8380(5) 0.060(2) Uani 1 1 d .
C17 C 0.2203(7) 0.8110(4) 0.6980(5) 0.054(2) Uani 1 1 d .
C10 C 0.2567(8) 0.5875(5) 0.4544(5) 0.064(2) Uani 1 1 d .
H10 H 0.2919 0.6179 0.4308 0.077 Uiso 1 1 calc R
C2 C -0.0055(7) 0.3754(4) 0.6441(5) 0.058(2) Uani 1 1 d .
H2 H -0.0408 0.3482 0.6715 0.069 Uiso 1 1 calc R
C7 C 0.1111(8) 0.4290(5) 0.4124(5) 0.066(3) Uani 1 1 d .
H7 H 0.1154 0.4189 0.3611 0.079 Uiso 1 1 calc R
C9 C 0.2149(8) 0.5327(5) 0.4145(5) 0.067(3) Uani 1 1 d .
H9 H 0.2220 0.5248 0.3634 0.080 Uiso 1 1 calc R
C18 C 0.2198(10) 0.8895(5) 0.6822(7) 0.077(3) Uani 1 1 d .
C13 C 0.0396(6) 0.6341(5) 0.7788(5) 0.051(2) Uani 1 1 d .
C24 C 0.0345(8) 0.6461(7) 0.9182(6) 0.087(4) Uani 1 1 d .
H24A H -0.0018 0.6372 0.9580 0.130 Uiso 1 1 calc R
H24B H 0.0524 0.6929 0.9198 0.130 Uiso 1 1 calc R
H24C H 0.0920 0.6187 0.9274 0.130 Uiso 1 1 calc R
C23 C -0.0702(9) 0.5601(5) 0.8347(7) 0.075(3) Uani 1 1 d .
H23A H -0.0190 0.5273 0.8421 0.113 Uiso 1 1 calc R
H23B H -0.1126 0.5532 0.7845 0.113 Uiso 1 1 calc R
H23C H -0.1063 0.5552 0.8753 0.113 Uiso 1 1 calc R
C22 C 0.3181(7) 0.5874(5) 0.9075(5) 0.064(2) Uani 1 1 d .
C20 C 0.2347(8) 0.4788(6) 0.8894(5) 0.066(2) Uani 1 1 d .
C21 C 0.2866(8) 0.5276(6) 0.9380(5) 0.072(3) Uani 1 1 d .
H21 H 0.3009 0.5206 0.9920 0.086 Uiso 1 1 calc R
C25 C 0.3776(7) 0.6431(6) 0.9607(5) 0.072(3) Uani 1 1 d .
C29 C -0.1101(8) 0.6809(6) 0.8190(8) 0.084(3) Uani 1 1 d .
H29A H -0.1540 0.6744 0.8538 0.125 Uiso 1 1 calc R
H29B H -0.1445 0.6751 0.7658 0.125 Uiso 1 1 calc R
H29C H -0.0837 0.7257 0.8257 0.125 Uiso 1 1 calc R
C27 C 0.3686(9) 0.4440(6) 0.6604(8) 0.081(3) Uani 1 1 d .
C26 C 0.4314(9) 0.5612(6) 0.6624(7) 0.075(3) Uani 1 1 d .
C28 C 0.3903(9) 0.3704(6) 0.6404(8) 0.086(3) Uani 1 1 d .
C33 C 0.2194(8) 0.3500(5) 0.8929(6) 0.069(3) Uani 1 1 d .
C30 C 0.4368(9) 0.4941(7) 0.6411(8) 0.089(4) Uani 1 1 d .
H30 H 0.4842 0.4807 0.6143 0.107 Uiso 1 1 calc R
C32 C 0.1949(9) 0.4185(6) 0.9266(6) 0.073(3) Uani 1 1 d .
C31 C 0.3046(12) 0.3268(7) 0.6543(10) 0.110(5) Uani 1 1 d .
H31A H 0.3175 0.2802 0.6456 0.165 Uiso 1 1 calc R
H31B H 0.2462 0.3403 0.6187 0.165 Uiso 1 1 calc R
H31C H 0.2969 0.3327 0.7074 0.165 Uiso 1 1 calc R
F11 F 0.1641(5) 0.3367(4) 0.8212(3) 0.0853(18) Uani 1 1 d .
F9 F 0.1014(5) 0.4169(4) 0.9115(4) 0.096(2) Uani 1 1 d .
F10 F 0.3161(5) 0.3526(4) 0.8861(5) 0.104(2) Uani 1 1 d .
F14 F 0.2237(7) 0.2326(4) 0.9041(6) 0.115(3) Uani 1 1 d .
F13 F 0.1220(6) 0.2841(4) 0.9589(5) 0.107(2) Uani 1 1 d .
F18 F 0.5185(6) 0.6824(4) 0.7494(6) 0.117(3) Uani 1 1 d .
F8 F 0.2282(7) 0.4174(5) 1.0055(4) 0.121(3) Uani 1 1 d .
F16 F 0.4671(6) 0.6647(6) 0.6037(6) 0.151(4) Uani 1 1 d .
F17 F 0.5691(7) 0.5795(6) 0.6065(6) 0.135(3) Uani 1 1 d .
F15 F 0.6425(6) 0.6784(5) 0.6928(7) 0.142(4) Uani 1 1 d .
F12 F 0.2725(8) 0.2894(5) 1.0100(5) 0.142(4) Uani 1 1 d .
C34 C 0.2074(10) 0.2884(6) 0.9435(8) 0.088(4) Uani 1 1 d .
C36 C 0.3091(12) 0.6992(7) 0.9650(8) 0.107(5) Uani 1 1 d .
H36A H 0.2582 0.6834 0.9895 0.161 Uiso 1 1 calc R
H36B H 0.2816 0.7149 0.9131 0.161 Uiso 1 1 calc R
H36C H 0.3432 0.7354 0.9954 0.161 Uiso 1 1 calc R
C38 C 0.5716(8) 0.6402(7) 0.7169(9) 0.091(4) Uani 1 1 d .
C35 C 0.4174(12) 0.6136(9) 1.0441(8) 0.121(6) Uani 1 1 d .
H35A H 0.4502 0.6484 1.0778 0.182 Uiso 1 1 calc R
H35B H 0.4620 0.5777 1.0408 0.182 Uiso 1 1 calc R
H35C H 0.3644 0.5965 1.0652 0.182 Uiso 1 1 calc R
C39 C 0.6235(10) 0.5907(10) 0.7769(11) 0.118(6) Uani 1 1 d .
C37 C 0.5116(9) 0.6094(9) 0.6445(8) 0.102(5) Uani 1 1 d .
F21 F 0.5634(6) 0.5511(5) 0.8024(6) 0.124(3) Uani 1 1 d .
F20 F 0.6839(8) 0.5515(6) 0.7481(9) 0.163(5) Uani 1 1 d .
F19 F 0.6733(7) 0.6263(7) 0.8371(7) 0.162(5) Uani 1 1 d .
C40 C 0.4891(13) 0.3500(8) 0.6874(12) 0.143(7) Uani 1 1 d .
H40A H 0.5370 0.3819 0.6785 0.215 Uiso 1 1 calc R
H40B H 0.5054 0.3059 0.6712 0.215 Uiso 1 1 calc R
H40C H 0.4877 0.3492 0.7422 0.215 Uiso 1 1 calc R
C42 C 0.4611(14) 0.6625(12) 0.9257(10) 0.171(10) Uani 1 1 d .
H42A H 0.4789 0.7084 0.9392 0.257 Uiso 1 1 calc R
H42B H 0.4433 0.6582 0.8696 0.257 Uiso 1 1 calc R
H42C H 0.5152 0.6335 0.9456 0.257 Uiso 1 1 calc R
C41 C 0.390(2) 0.3685(10) 0.5540(12) 0.178(10) Uani 1 1 d .
H41A H 0.4271 0.4058 0.5408 0.267 Uiso 1 1 calc R
H41B H 0.3245 0.3716 0.5246 0.267 Uiso 1 1 calc R
H41C H 0.4185 0.3270 0.5416 0.267 Uiso 1 1 calc R

loop_
_atom_site_aniso_label
_atom_site_aniso_U_11
_atom_site_aniso_U_22
_atom_site_aniso_U_33
_atom_site_aniso_U_23
_atom_site_aniso_U_13
_atom_site_aniso_U_12
Dy1 0.0465(2) 0.03436(19) 0.02892(19) -0.00075(12) 0.00837(13) -0.00530(13)
N2 0.050(3) 0.037(3) 0.031(3) 0.000(2) 0.008(3) 0.001(2)
O6 0.059(3) 0.047(3) 0.035(3) -0.003(2) 0.010(2) -0.015(2)
O2 0.050(3) 0.055(3) 0.040(3) -0.007(2) 0.018(2) -0.018(3)
O4 0.043(3) 0.068(4) 0.047(3) 0.001(3) 0.014(2) 0.000(3)
O1 0.052(3) 0.037(2) 0.039(2) -0.001(2) 0.020(2) 0.002(2)
F3 0.065(3) 0.052(3) 0.108(5) 0.007(3) 0.024(3) 0.007(2)
N1 0.047(3) 0.032(3) 0.040(3) 0.004(2) 0.001(3) -0.003(2)
F1 0.102(4) 0.053(3) 0.034(2) 0.005(2) -0.001(2) 0.006(3)
F2 0.066(3) 0.061(3) 0.102(4) 0.002(3) 0.017(3) 0.023(3)
C15 0.041(4) 0.046(4) 0.040(4) -0.009(3) 0.009(3) 0.000(3)
O5 0.082(4) 0.058(3) 0.034(3) 0.010(2) -0.002(3) -0.020(3)
F7 0.183(8) 0.052(3) 0.081(4) -0.013(3) 0.054(5) 0.021(4)
O3 0.059(4) 0.048(3) 0.054(3) -0.006(3) 0.004(3) 0.009(3)
C8 0.073(5) 0.052(4) 0.033(4) -0.005(3) 0.005(4) 0.014(4)
C12 0.052(4) 0.036(3) 0.027(3) -0.003(3) 0.000(3) 0.009(3)
F5 0.139(6) 0.056(3) 0.064(3) 0.007(3) 0.030(4) 0.014(3)
C5 0.055(4) 0.034(3) 0.033(3) 0.001(3) -0.004(3) 0.005(3)
C4 0.063(5) 0.034(3) 0.045(4) -0.006(3) -0.012(4) 0.004(3)
C16 0.060(5) 0.049(4) 0.048(4) -0.005(3) 0.010(4) 0.018(4)
C3 0.061(5) 0.026(3) 0.082(6) 0.003(4) -0.023(5) -0.008(3)
F6 0.137(7) 0.071(4) 0.114(6) -0.001(4) 0.008(5) -0.038(5)
C6 0.085(7) 0.043(4) 0.048(5) -0.013(4) -0.015(4) 0.008(4)
C14 0.058(5) 0.046(4) 0.059(5) -0.016(4) 0.027(4) -0.002(4)
C11 0.060(5) 0.051(4) 0.037(4) 0.002(3) 0.012(3) -0.004(4)
F4 0.107(5) 0.066(3) 0.055(3) 0.004(3) -0.007(3) -0.023(3)
C1 0.055(5) 0.042(4) 0.046(4) 0.009(3) -0.003(3) -0.006(3)
C19 0.056(5) 0.078(6) 0.055(5) -0.013(4) 0.031(4) -0.018(4)
C17 0.075(6) 0.045(4) 0.043(4) 0.005(3) 0.015(4) 0.007(4)
C10 0.084(6) 0.074(6) 0.041(4) 0.018(4) 0.027(4) 0.009(5)
C2 0.066(5) 0.042(4) 0.058(5) 0.013(4) -0.004(4) -0.013(4)
C7 0.093(7) 0.065(5) 0.031(4) -0.019(4) -0.007(4) 0.016(5)
C9 0.093(7) 0.075(6) 0.032(4) -0.002(4) 0.012(4) 0.010(5)
C18 0.107(9) 0.046(5) 0.078(7) 0.000(5) 0.022(6) 0.007(5)
C13 0.048(4) 0.068(5) 0.042(4) -0.025(4) 0.018(3) -0.015(4)
C24 0.077(7) 0.146(11) 0.044(5) -0.016(6) 0.025(5) -0.030(7)
C23 0.076(7) 0.082(7) 0.081(7) -0.006(5) 0.045(6) -0.024(5)
C22 0.074(6) 0.072(6) 0.047(5) -0.011(4) 0.013(4) -0.022(5)
C20 0.074(6) 0.076(6) 0.047(5) 0.008(4) 0.007(4) -0.005(5)
C21 0.091(7) 0.082(7) 0.039(4) 0.003(4) 0.004(5) -0.023(6)
C25 0.067(6) 0.103(8) 0.046(5) -0.031(5) 0.011(4) -0.027(6)
C29 0.063(6) 0.093(8) 0.105(9) -0.013(7) 0.043(6) -0.007(6)
C27 0.070(7) 0.088(8) 0.080(8) -0.014(6) 0.006(6) -0.002(6)
C26 0.075(7) 0.083(7) 0.072(7) -0.002(5) 0.027(6) -0.007(5)
C28 0.082(8) 0.068(7) 0.101(9) -0.018(6) 0.005(7) 0.019(6)
C33 0.074(6) 0.065(6) 0.068(6) 0.013(5) 0.015(5) 0.001(5)
C30 0.089(8) 0.089(8) 0.101(9) -0.017(7) 0.047(7) -0.001(7)
C32 0.088(8) 0.078(7) 0.054(5) 0.009(5) 0.019(5) -0.004(6)
C31 0.120(11) 0.068(8) 0.139(13) -0.018(8) 0.022(10) -0.002(7)
F11 0.090(4) 0.102(5) 0.062(3) 0.014(3) 0.011(3) 0.002(4)
F9 0.074(4) 0.107(5) 0.109(5) 0.041(4) 0.022(4) -0.024(4)
F10 0.078(4) 0.106(5) 0.130(6) 0.006(5) 0.028(4) -0.022(4)
F14 0.137(7) 0.062(4) 0.148(7) 0.012(4) 0.037(6) 0.008(4)
F13 0.123(6) 0.088(5) 0.122(6) 0.043(4) 0.054(5) 0.008(4)
F18 0.100(6) 0.107(6) 0.153(8) -0.015(5) 0.046(5) -0.005(5)
F8 0.175(8) 0.127(6) 0.056(4) 0.018(4) 0.014(4) -0.042(6)
F16 0.078(5) 0.209(10) 0.168(8) 0.126(8) 0.028(5) -0.015(6)
F17 0.140(8) 0.156(8) 0.130(7) -0.014(6) 0.075(7) -0.006(7)
F15 0.074(5) 0.160(8) 0.198(10) 0.046(7) 0.040(6) -0.029(5)
F12 0.172(9) 0.124(7) 0.107(6) 0.059(5) -0.026(6) -0.028(6)
C34 0.092(9) 0.071(7) 0.098(9) 0.038(7) 0.012(7) -0.002(6)
C36 0.142(13) 0.093(9) 0.077(8) -0.036(7) -0.001(8) -0.007(9)
C38 0.055(6) 0.094(8) 0.129(11) 0.023(8) 0.031(7) -0.003(6)
C35 0.132(13) 0.146(14) 0.079(9) -0.028(9) 0.006(8) -0.052(11)
C39 0.051(7) 0.159(15) 0.145(14) 0.045(12) 0.021(8) -0.006(9)
C37 0.062(7) 0.161(14) 0.093(9) 0.040(9) 0.036(7) -0.003(8)
F21 0.079(5) 0.143(8) 0.140(7) 0.063(6) 0.001(5) -0.014(4)
F20 0.106(7) 0.170(11) 0.214(13) 0.034(8) 0.038(8) 0.042(7)
F19 0.093(6) 0.240(13) 0.143(8) 0.016(8) 0.001(6) -0.057(8)
C40 0.121(13) 0.098(11) 0.182(18) -0.014(11) -0.033(12) 0.026(10)
C42 0.174(18) 0.25(2) 0.099(11) -0.026(13) 0.048(12) -0.144(18)
C41 0.30(3) 0.124(15) 0.146(17) -0.021(13) 0.12(2) 0.004(17)

loop_
_atom_type_symbol
_atom_type_description
_atom_type_scat_dispersion_real
_atom_type_scat_dispersion_imag
_atom_type_scat_source
C C 0.0033 0.0016 'International Tables Vol C Tables 4.2.6.8 and 6.1.1.4'
H H 0.0000 0.0000 'International Tables Vol C Tables 4.2.6.8 and 6.1.1.4'
N N 0.0061 0.0033 'International Tables Vol C Tables 4.2.6.8 and 6.1.1.4'
O O 0.0106 0.0060 'International Tables Vol C Tables 4.2.6.8 and 6.1.1.4'
F F 0.0171 0.0103 'International Tables Vol C Tables 4.2.6.8 and 6.1.1.4'
Dy Dy -0.1892 4.4098 'International Tables Vol C Tables 4.2.6.8 and 6.1.1.4'

loop_
_geom_angle_atom_site_label_1
_geom_angle_atom_site_label_2
_geom_angle_atom_site_label_3
_geom_angle
O4 Dy1 O6 76.11(19)
O4 Dy1 O5 121.7(2)
O6 Dy1 O5 73.74(19)
O4 Dy1 O3 73.9(2)
O6 Dy1 O3 113.2(2)
O5 Dy1 O3 74.1(2)
O4 Dy1 O1 81.02(19)
O6 Dy1 O1 84.47(18)
O5 Dy1 O1 141.9(2)
O3 Dy1 O1 144.0(2)
O4 Dy1 O2 146.9(2)
O6 Dy1 O2 82.01(19)
O5 Dy1 O2 74.0(2)
O3 Dy1 O2 138.5(2)
O1 Dy1 O2 72.32(18)
O4 Dy1 N1 132.2(2)
O6 Dy1 N1 148.79(19)
O5 Dy1 N1 78.61(19)
O3 Dy1 N1 71.7(2)
O1 Dy1 N1 109.83(18)
O2 Dy1 N1 76.64(19)
O4 Dy1 N2 75.9(2)
O6 Dy1 N2 146.77(18)
O5 Dy1 N2 137.50(19)
O3 Dy1 N2 75.4(2)
O1 Dy1 N2 73.73(17)
O2 Dy1 N2 113.55(19)
N1 Dy1 N2 64.07(19)
C11 N2 C12 118.5(6)
C11 N2 Dy1 121.9(5)
C12 N2 Dy1 117.0(4)
C22 O6 Dy1 137.8(5)
C13 O2 Dy1 136.6(5)
C26 O4 Dy1 130.4(6)
C15 O1 Dy1 133.6(5)
C1 N1 C5 118.1(6)
C1 N1 Dy1 122.1(5)
C5 N1 Dy1 117.8(5)
O1 C15 C14 129.1(7)
O1 C15 C16 112.7(6)
C14 C15 C16 118.2(7)
C20 O5 Dy1 132.8(6)
C27 O3 Dy1 140.5(8)
C9 C8 C12 118.3(8)
C9 C8 C7 124.0(8)
C12 C8 C7 117.7(8)
N2 C12 C8 121.4(7)
N2 C12 C5 118.0(6)
C8 C12 C5 120.6(7)
N1 C5 C4 122.6(7)
N1 C5 C12 118.0(6)
C4 C5 C12 119.5(7)
C3 C4 C5 117.3(8)
C3 C4 C6 123.9(8)
C5 C4 C6 118.8(8)
F1 C16 F2 107.1(7)
F1 C16 C17 108.6(7)
F2 C16 C17 107.6(7)
F1 C16 C15 110.4(6)
F2 C16 C15 111.2(7)
C17 C16 C15 111.8(7)
C2 C3 C4 119.8(7)
C7 C6 C4 122.0(8)
C15 C14 C13 122.8(7)
N2 C11 C10 123.3(8)
N1 C1 C2 121.8(8)
C23 C19 C24 112.5(10)
C23 C19 C29 109.0(8)
C24 C19 C29 108.5(9)
C23 C19 C13 109.1(8)
C24 C19 C13 106.6(7)
C29 C19 C13 111.2(8)
F3 C17 F4 108.9(8)
F3 C17 C16 110.8(7)
F4 C17 C16 110.3(7)
F3 C17 C18 106.6(8)
F4 C17 C18 105.4(7)
C16 C17 C18 114.5(8)
C9 C10 C11 118.9(9)
C3 C2 C1 120.5(8)
C6 C7 C8 121.4(8)
C10 C9 C8 119.5(8)
F6 C18 F5 109.9(10)
F6 C18 F7 108.8(10)
F5 C18 F7 107.6(10)
F6 C18 C17 110.5(9)
F5 C18 C17 110.9(9)
F7 C18 C17 109.0(9)
O2 C13 C14 122.4(7)
O2 C13 C19 117.8(8)
C14 C13 C19 119.7(8)
O6 C22 C21 123.7(8)
O6 C22 C25 113.3(8)
C21 C22 C25 122.9(8)
O5 C20 C21 129.2(9)
O5 C20 C32 112.0(9)
C21 C20 C32 118.8(9)
C20 C21 C22 121.6(8)
C36 C25 C42 114.0(15)
C36 C25 C35 110.1(10)
C42 C25 C35 108.6(12)
C36 C25 C22 106.5(9)
C42 C25 C22 108.2(9)
C35 C25 C22 109.2(10)
O3 C27 C30 122.2(11)
O3 C27 C28 123.2(11)
C30 C27 C28 114.6(11)
O4 C26 C30 129.8(10)
O4 C26 C37 113.4(10)
C30 C26 C37 116.8(11)
C41 C28 C40 110.1(15)
C41 C28 C31 107.8(14)
C40 C28 C31 115.2(13)
C41 C28 C27 106.9(12)
C40 C28 C27 109.4(11)
C31 C28 C27 107.2(10)
F11 C33 F10 108.3(9)
F11 C33 C34 105.2(9)
F10 C33 C34 107.8(9)
F11 C33 C32 113.0(9)
F10 C33 C32 107.5(9)
C34 C33 C32 114.8(10)
C26 C30 C27 120.8(10)
F9 C32 F8 109.1(9)
F9 C32 C20 112.6(9)
F8 C32 C20 111.4(9)
F9 C32 C33 101.6(10)
F8 C32 C33 108.2(9)
C20 C32 C33 113.4(9)
F13 C34 F12 109.0(12)
F13 C34 F14 108.5(11)
F12 C34 F14 107.4(11)
F13 C34 C33 113.1(10)
F12 C34 C33 110.7(10)
F14 C34 C33 108.1(11)
F18 C38 F15 107.0(11)
F18 C38 C37 110.4(11)
F15 C38 C37 106.5(12)
F18 C38 C39 110.6(14)
F15 C38 C39 106.9(10)
C37 C38 C39 115.1(14)
F21 C39 F20 106.9(17)
F21 C39 F19 108.9(15)
F20 C39 F19 109.5(13)
F21 C39 C38 112.0(11)
F20 C39 C38 112.1(15)
F19 C39 C38 107.4(16)
F17 C37 F16 111.4(11)
F17 C37 C38 108.4(11)
F16 C37 C38 102.9(14)
F17 C37 C26 112.3(14)
F16 C37 C26 108.6(10)
C38 C37 C26 112.8(10)

loop_
_geom_bond_atom_site_label_1
_geom_bond_atom_site_label_2
_geom_bond_distance
Dy1 O4 2.299(5)
Dy1 O6 2.307(5)
Dy1 O5 2.314(5)
Dy1 O3 2.315(6)
Dy1 O1 2.315(5)
Dy1 O2 2.343(5)
Dy1 N1 2.551(6)
Dy1 N2 2.565(6)
N2 C11 1.312(10)
N2 C12 1.355(9)
O6 C22 1.269(10)
O2 C13 1.272(10)
O4 C26 1.292(12)
O1 C15 1.267(9)
F3 C17 1.330(10)
N1 C1 1.334(10)
N1 C5 1.354(9)
F1 C16 1.329(9)
F2 C16 1.354(9)
C15 C14 1.367(11)
C15 C16 1.540(11)
O5 C20 1.268(10)
F7 C18 1.338(13)
O3 C27 1.163(14)
C8 C9 1.391(14)
C8 C12 1.411(10)
C8 C7 1.462(13)
C12 C5 1.443(11)
F5 C18 1.304(13)
C5 C4 1.410(10)
C4 C3 1.405(13)
C4 C6 1.439(12)
C16 C17 1.507(13)
C3 C2 1.328(14)
F6 C18 1.303(14)
C6 C7 1.330(15)
C14 C13 1.400(12)
C11 C10 1.400(11)
F4 C17 1.348(9)
C1 C2 1.408(11)
C19 C23 1.497(13)
C19 C24 1.523(13)
C19 C29 1.531(15)
C19 C13 1.542(10)
C17 C18 1.580(13)
C10 C9 1.356(15)
C22 C21 1.409(14)
C22 C25 1.567(12)
C20 C21 1.389(14)
C20 C32 1.523(15)
C25 C36 1.485(18)
C25 C42 1.484(17)
C25 C35 1.559(18)
C27 C30 1.469(17)
C27 C28 1.547(16)
C26 C30 1.389(16)
C26 C37 1.559(16)
C28 C41 1.50(2)
C28 C40 1.516(19)
C28 C31 1.546(19)
C33 F11 1.352(12)
C33 F10 1.394(12)
C33 C34 1.536(14)
C33 C32 1.547(16)
C32 F9 1.288(13)
C32 F8 1.357(12)
F14 C34 1.348(16)
F13 C34 1.290(15)
F18 C38 1.325(15)
F16 C37 1.385(17)
F17 C37 1.294(16)
F15 C38 1.389(13)
F12 C34 1.320(15)
C38 C37 1.50(2)
C38 C39 1.51(2)
C39 F21 1.300(16)
C39 F20 1.33(2)
C39 F19 1.33(2)
